data_4024886
loop_
_publ_author_name
'David Franz'
'Steven J. Robbins'
'Ren\'e T. Boer\'e'
'Peter W. Dibble'

_publ_contact_author_address
; 
Department of Chemistry and Biochemistry
University of Lethbridge
Lethbridge, AB Canada
T1K 3M4
;
_publ_contact_author_email dibble@uleth.ca
_publ_contact_author_fax +1-403-329-2045
_publ_contact_author_name 'Dibble, Peter W.'
_publ_contact_author_phone +1-403-329-2308
_publ_section_title
;
Synthesis and Characterization of
2,7-Di(tert-butyl)pyreno[4,5-c:9,10-c']difuran and Derived Pyrenophanes
;
_journal_name_full 'Journal of Organic Chemistry'
_journal_page_first 7544
_journal_page_last 7547
_journal_paper_doi 10.1021/jo901482y
_journal_volume 74
_journal_year 2009
_chemical_formula_moiety 'C39 H36 N2 O6'
_chemical_formula_sum 'C39 H36 N2 O6'
_chemical_formula_weight 628.70
_chemical_name_systematic ?
_space_group_IT_number 87
_symmetry_cell_setting tetragonal
_symmetry_Int_Tables_number 87
_symmetry_space_group_name_Hall '-I 4'
_symmetry_space_group_name_H-M 'I 4/m'
_atom_sites_solution_hydrogens geom
_atom_sites_solution_primary direct
_atom_sites_solution_secondary difmap
_audit_creation_method SHELXL-97
_cell_angle_alpha 90.00
_cell_angle_beta 90.00
_cell_angle_gamma 90.00
_cell_formula_units_Z 8
_cell_length_a 20.4461(12)
_cell_length_b 20.4461(12)
_cell_length_c 16.7061(19)
_cell_measurement_reflns_used 9980
_cell_measurement_temperature 100(2)
_cell_measurement_theta_max 27.42
_cell_measurement_theta_min 2.44
_cell_volume 6983.9(10)
_computing_cell_refinement 'APEX2 (Bruker, 2006)'
_computing_data_collection 'APEX2 (Bruker, 2006)'
_computing_data_reduction 'SAINT-Plus (Bruker, 2006)'
_computing_molecular_graphics 'MERCURY (Macrae <i>et al.</i>, 2006)'
_computing_publication_material 'IUCr publCIF (Westrip, 2007)'
_computing_structure_refinement SHELXTL
_computing_structure_solution 'SHELXTL (Sheldrick, 2003)'
_diffrn_ambient_pressure 101
_diffrn_ambient_temperature 100(2)
_diffrn_measured_fraction_theta_full 0.999
_diffrn_measured_fraction_theta_max 0.999
_diffrn_measurement_device_type
;
Bruker ApexII CCD area detector
;
_diffrn_measurement_method 'phi and omega scans'
_diffrn_radiation_monochromator graphite
_diffrn_radiation_probe x-ray
_diffrn_radiation_type MoK\a
_diffrn_radiation_wavelength 0.71073
_diffrn_reflns_av_R_equivalents 0.0446
_diffrn_reflns_av_sigmaI/netI 0.0231
_diffrn_reflns_limit_h_max 26
_diffrn_reflns_limit_h_min -26
_diffrn_reflns_limit_k_max 26
_diffrn_reflns_limit_k_min -26
_diffrn_reflns_limit_l_max 21
_diffrn_reflns_limit_l_min -21
_diffrn_reflns_number 50200
_diffrn_reflns_theta_full 25.25
_diffrn_reflns_theta_max 27.45
_diffrn_reflns_theta_min 1.99
_diffrn_source 'fine-focus sealed tube'
_diffrn_source_type 'Bruker D8'
_exptl_absorpt_coefficient_mu 0.081
_exptl_absorpt_correction_T_max 0.986
_exptl_absorpt_correction_T_min 0.897
_exptl_absorpt_correction_type multi-scan
_exptl_absorpt_process_details
; 
SADABS (Sheldrick, 2004)
;
_exptl_crystal_colour colourless
_exptl_crystal_density_diffrn 1.196
_exptl_crystal_density_method 'not measured'
_exptl_crystal_description Block
_exptl_crystal_F_000 2656
_exptl_crystal_recrystallization_method Evaporation
_exptl_crystal_size_max 0.34
_exptl_crystal_size_mid 0.26
_exptl_crystal_size_min 0.17
_refine_diff_density_max 0.306
_refine_diff_density_min -0.243
_refine_diff_density_rms 0.067
_refine_ls_extinction_method none
_refine_ls_goodness_of_fit_ref 1.069
_refine_ls_hydrogen_treatment constr
_refine_ls_matrix_type full
_refine_ls_number_parameters 242
_refine_ls_number_reflns 4138
_refine_ls_number_restraints 10
_refine_ls_restrained_S_all 1.068
_refine_ls_R_factor_all 0.0735
_refine_ls_R_factor_gt 0.0584
_refine_ls_shift/su_max 0.000
_refine_ls_shift/su_mean 0.000
_refine_ls_structure_factor_coef Fsqd
_refine_ls_weighting_details 'calc w=1/[\s^2^(Fo^2^)+(0.0891P)^2^+9.2414P] where P=(Fo^2^+2Fc^2^)/3'
_refine_ls_weighting_scheme calc
_refine_ls_wR_factor_gt 0.1603
_refine_ls_wR_factor_ref 0.1722
_reflns_number_gt 3318
_reflns_number_total 4138
_reflns_threshold_expression >2sigma(I)
_cod_data_source_file jo901482y_si_001_2.cif
_cod_data_source_block 3C_cyclophane
_cod_original_sg_symbol_Hall '-I 4 m'
_cod_original_sg_symbol_H-M I4/m
_cod_database_code 4024886

loop_
_symmetry_equiv_pos_as_xyz
'x, y, z'
'-x, -y, z'
'-y, x, z'
'y, -x, z'
'x+1/2, y+1/2, z+1/2'
'-x+1/2, -y+1/2, z+1/2'
'-y+1/2, x+1/2, z+1/2'
'y+1/2, -x+1/2, z+1/2'
'-x, -y, -z'
'x, y, -z'
'y, -x, -z'
'-y, x, -z'
'-x+1/2, -y+1/2, -z+1/2'
'x+1/2, y+1/2, -z+1/2'
'y+1/2, -x+1/2, -z+1/2'
'-y+1/2, x+1/2, -z+1/2'

loop_
_atom_site_label
_atom_site_type_symbol
_atom_site_fract_x
_atom_site_fract_y
_atom_site_fract_z
_atom_site_U_iso_or_equiv
_atom_site_adp_type
_atom_site_occupancy
_atom_site_symmetry_multiplicity
_atom_site_calc_flag
_atom_site_refinement_flags
_atom_site_disorder_assembly
_atom_site_disorder_group
O1 O 0.84470(7) 0.27267(7) 0.27441(8) 0.0269(3) Uani 1 1 d . . .
O2 O 0.77873(7) 0.46063(7) 0.16023(9) 0.0312(3) Uani 1 1 d . . .
O3 O 0.99499(6) 0.40734(7) 0.16410(8) 0.0264(3) Uani 1 1 d . . .
N1 N 0.88886(8) 0.44149(7) 0.14648(9) 0.0207(3) Uani 1 1 d . . .
C1 C 0.82752(9) 0.43240(9) 0.18140(11) 0.0228(4) Uani 1 1 d . . .
C2 C 0.83458(9) 0.38304(9) 0.24731(11) 0.0242(4) Uani 1 1 d . . .
H2 H 0.8206 0.4015 0.3000 0.029 Uiso 1 1 calc R . .
C3 C 0.80100(9) 0.31504(9) 0.23064(11) 0.0244(4) Uani 1 1 d . . .
H3 H 0.7538 0.3120 0.2461 0.029 Uiso 1 1 calc R . .
C4 C 0.81646(9) 0.29651(9) 0.14508(11) 0.0206(4) Uani 1 1 d . . .
C5 C 0.77933(9) 0.30205(8) 0.07318(11) 0.0196(4) Uani 1 1 d . . .
C6 C 0.71263(9) 0.31712(9) 0.07145(12) 0.0237(4) Uani 1 1 d . . .
H6 H 0.6901 0.3232 0.1206 0.028 Uiso 1 1 calc R . .
C7 C 0.67829(13) 0.32342(13) 0.0000 0.0257(6) Uani 1 2 d S . .
C8 C 0.81379(12) 0.29233(11) 0.0000 0.0184(5) Uani 1 2 d S . .
C9 C 0.88185(12) 0.27627(12) 0.0000 0.0181(5) Uani 1 2 d S . .
C10 C 1.01866(13) 0.24960(13) 0.0000 0.0238(5) Uani 1 2 d S . .
C11 C 0.98425(9) 0.25648(9) 0.07161(11) 0.0233(4) Uani 1 1 d . . .
H11 H 1.0071 0.2520 0.1208 0.028 Uiso 1 1 calc R . .
C12 C 0.91718(9) 0.26969(8) 0.07321(11) 0.0200(4) Uani 1 1 d . . .
C13 C 0.88116(9) 0.28059(9) 0.14505(11) 0.0207(4) Uani 1 1 d . . .
C14 C 0.90346(9) 0.28910(9) 0.23098(11) 0.0231(4) Uani 1 1 d . . .
H14 H 0.9433 0.2636 0.2463 0.028 Uiso 1 1 calc R . .
C15 C 0.90693(9) 0.36420(9) 0.24815(11) 0.0233(4) Uani 1 1 d . . .
H15 H 0.9272 0.3732 0.3015 0.028 Uiso 1 1 calc R . .
C16 C 0.93803(9) 0.40548(9) 0.18290(11) 0.0204(4) Uani 1 1 d . . .
C17 C 0.89879(9) 0.48251(9) 0.07581(11) 0.0216(4) Uani 1 1 d . . .
H17A H 0.9419 0.5044 0.0793 0.026 Uiso 1 1 calc R . .
H17B H 0.8646 0.5167 0.0738 0.026 Uiso 1 1 calc R . .
C18 C 0.89588(14) 0.44134(13) 0.0000 0.0230(5) Uani 1 2 d S . .
H18A H 0.9329 0.4101 0.0000 0.028 Uiso 1 2 calc SR . .
H18B H 0.8548 0.4156 0.0000 0.028 Uiso 1 2 calc SR . .
C20 C 1.09286(14) 0.23911(17) 0.0000 0.0349(7) Uani 1 2 d S . .
C21 C 1.12524(17) 0.3061(2) 0.0000 0.0542(10) Uani 1 2 d SD . .
H21A H 1.1110 0.3307 -0.0472 0.081 Uiso 0.50 1 calc PRD . .
H21B H 1.1729 0.3008 -0.0013 0.081 Uiso 1 2 calc SRD . .
H21C H 1.1127 0.3299 0.0485 0.081 Uiso 0.50 1 calc PR . .
C22 C 1.11548(11) 0.20125(15) -0.07409(14) 0.0454(6) Uani 1 1 d . . .
H22A H 1.0934 0.1587 -0.0759 0.068 Uiso 1 1 calc R . .
H22B H 1.1629 0.1945 -0.0715 0.068 Uiso 1 1 calc R . .
H22C H 1.1046 0.2262 -0.1224 0.068 Uiso 1 1 calc R . .
C19 C 0.60452(14) 0.33652(15) 0.0000 0.0317(7) Uani 0.60 2 d SPU . 1
C23 C 0.5700(5) 0.2761(5) 0.0000 0.105(6) Uani 0.60 2 d SPDU . 1
H23A H 0.5824 0.2506 -0.0473 0.157 Uiso 0.30 1 calc PRD . 1
H23B H 0.5228 0.2846 -0.0012 0.157 Uiso 0.60 2 calc SPRD . 1
H23C H 0.5810 0.2514 0.0485 0.157 Uiso 0.30 1 calc PR . 1
C24 C 0.5850(3) 0.3746(6) 0.0747(5) 0.121(4) Uani 0.60 1 d PU . 1
H24A H 0.6082 0.4166 0.0756 0.182 Uiso 0.60 1 calc PR . 1
H24B H 0.5966 0.3493 0.1225 0.182 Uiso 0.60 1 calc PR . 1
H24C H 0.5378 0.3825 0.0741 0.182 Uiso 0.60 1 calc PR . 1
C19A C 0.60452(14) 0.33652(15) 0.0000 0.0317(7) Uani 0.40 2 d SPU . 2
C23A C 0.5926(5) 0.4044(4) 0.0000 0.076(5) Uani 0.40 2 d SPU . 2
H23D H 0.6146 0.4245 0.0460 0.114 Uiso 0.20 1 calc PR . 2
H23E H 0.5454 0.4123 0.0036 0.114 Uiso 0.20 1 calc PR . 2
H23F H 0.6095 0.4236 -0.0496 0.114 Uiso 0.20 1 calc PR . 2
C24A C 0.5716(4) 0.3007(9) 0.0686(10) 0.164(10) Uani 0.40 1 d PU . 2
H24D H 0.5818 0.2539 0.0652 0.246 Uiso 0.40 1 calc PR . 2
H24E H 0.5242 0.3070 0.0653 0.246 Uiso 0.40 1 calc PR . 2
H24F H 0.5877 0.3181 0.1196 0.246 Uiso 0.40 1 calc PR . 2

loop_
_atom_site_aniso_label
_atom_site_aniso_U_11
_atom_site_aniso_U_22
_atom_site_aniso_U_33
_atom_site_aniso_U_23
_atom_site_aniso_U_13
_atom_site_aniso_U_12
O1 0.0280(7) 0.0304(7) 0.0223(7) 0.0054(5) 0.0040(6) -0.0048(6)
O2 0.0264(7) 0.0271(7) 0.0401(9) -0.0028(6) 0.0012(6) 0.0032(6)
O3 0.0229(7) 0.0293(7) 0.0271(7) 0.0035(6) 0.0000(5) -0.0046(5)
N1 0.0239(8) 0.0209(7) 0.0174(7) -0.0012(6) 0.0006(6) -0.0029(6)
C1 0.0259(9) 0.0186(8) 0.0238(9) -0.0055(7) 0.0027(7) -0.0016(7)
C2 0.0252(9) 0.0266(10) 0.0210(9) -0.0046(7) 0.0050(7) -0.0044(7)
C3 0.0244(9) 0.0264(9) 0.0224(9) 0.0005(7) 0.0039(7) -0.0052(7)
C4 0.0209(8) 0.0188(8) 0.0222(9) -0.0005(7) 0.0030(7) -0.0043(6)
C5 0.0205(8) 0.0161(8) 0.0221(9) -0.0008(7) 0.0015(7) -0.0038(6)
C6 0.0201(9) 0.0219(9) 0.0291(10) -0.0016(7) 0.0052(7) -0.0034(7)
C7 0.0180(12) 0.0219(13) 0.0372(15) 0.000 0.000 -0.0018(10)
C8 0.0184(12) 0.0145(11) 0.0222(12) 0.000 0.000 -0.0040(9)
C9 0.0199(12) 0.0153(11) 0.0191(12) 0.000 0.000 -0.0021(9)
C10 0.0193(12) 0.0250(13) 0.0270(14) 0.000 0.000 0.0017(10)
C11 0.0215(9) 0.0261(9) 0.0224(9) 0.0010(7) -0.0038(7) 0.0002(7)
C12 0.0218(9) 0.0169(8) 0.0212(9) 0.0007(6) -0.0013(7) -0.0022(7)
C13 0.0227(9) 0.0181(8) 0.0212(9) 0.0018(7) -0.0008(7) -0.0052(7)
C14 0.0244(9) 0.0248(9) 0.0200(9) 0.0037(7) 0.0012(7) -0.0043(7)
C15 0.0264(9) 0.0260(9) 0.0175(9) 0.0000(7) 0.0005(7) -0.0050(7)
C16 0.0240(9) 0.0215(8) 0.0157(8) -0.0021(7) -0.0021(7) -0.0026(7)
C17 0.0267(9) 0.0192(8) 0.0190(9) 0.0009(7) -0.0018(7) -0.0027(7)
C18 0.0330(14) 0.0184(12) 0.0178(12) 0.000 0.000 -0.0049(10)
C20 0.0198(13) 0.0534(19) 0.0314(16) 0.000 0.000 0.0070(13)
C21 0.0274(17) 0.069(3) 0.066(3) 0.000 0.000 -0.0115(17)
C22 0.0268(11) 0.0722(18) 0.0373(13) 0.0003(12) 0.0049(9) 0.0216(11)
C19 0.0195(13) 0.0340(16) 0.0416(18) 0.000 0.000 0.0014(11)
C23 0.032(4) 0.056(5) 0.227(19) 0.000 0.000 -0.014(3)
C24 0.037(3) 0.207(10) 0.120(6) -0.103(7) -0.022(4) 0.058(5)
C19A 0.0195(13) 0.0340(16) 0.0416(18) 0.000 0.000 0.0014(11)
C23A 0.022(4) 0.019(4) 0.186(17) 0.000 0.000 0.007(3)
C24A 0.016(4) 0.223(17) 0.25(2) 0.200(17) 0.035(8) 0.021(7)

loop_
_atom_type_symbol
_atom_type_description
_atom_type_scat_dispersion_real
_atom_type_scat_dispersion_imag
_atom_type_scat_source
C C 0.0033 0.0016 'International Tables Vol C Tables 4.2.6.8 and 6.1.1.4'
H H 0.0000 0.0000 'International Tables Vol C Tables 4.2.6.8 and 6.1.1.4'
N N 0.0061 0.0033 'International Tables Vol C Tables 4.2.6.8 and 6.1.1.4'
O O 0.0106 0.0060 'International Tables Vol C Tables 4.2.6.8 and 6.1.1.4'

loop_
_geom_angle_atom_site_label_1
_geom_angle_atom_site_label_2
_geom_angle_atom_site_label_3
_geom_angle
_geom_angle_site_symmetry_1
_geom_angle_site_symmetry_3
_geom_angle_publ_flag
C14 O1 C3 96.95(13) . . ?
C16 N1 C1 113.41(15) . . ?
C16 N1 C17 123.93(15) . . ?
C1 N1 C17 122.58(15) . . ?
O2 C1 N1 123.86(18) . . ?
O2 C1 C2 128.09(18) . . ?
N1 C1 C2 108.05(15) . . ?
C1 C2 C15 105.63(15) . . ?
C1 C2 C3 114.96(16) . . ?
C15 C2 C3 101.59(15) . . ?
C1 C2 H2 111.4 . . ?
C15 C2 H2 111.4 . . ?
C3 C2 H2 111.4 . . ?
O1 C3 C4 101.48(15) . . ?
O1 C3 C2 99.81(14) . . ?
C4 C3 C2 107.28(14) . . ?
O1 C3 H3 115.4 . . ?
C4 C3 H3 115.4 . . ?
C2 C3 H3 115.4 . . ?
C13 C4 C5 122.40(16) . . ?
C13 C4 C3 105.26(16) . . ?
C5 C4 C3 131.71(16) . . ?
C6 C5 C8 119.68(17) . . ?
C6 C5 C4 123.66(17) . . ?
C8 C5 C4 116.65(16) . . ?
C7 C6 C5 122.04(18) . . ?
C7 C6 H6 119.0 . . ?
C5 C6 H6 119.0 . . ?
C6 C7 C6 118.2(2) 10 . ?
C6 C7 C19 120.88(12) 10 . ?
C6 C7 C19 120.88(12) . . ?
C5 C8 C5 118.2(2) . 10 ?
C5 C8 C9 120.88(11) . . ?
C5 C8 C9 120.88(11) 10 . ?
C12 C9 C12 118.0(2) . 10 ?
C12 C9 C8 120.96(11) . . ?
C12 C9 C8 120.96(11) 10 . ?
C11 C10 C11 118.1(2) . 10 ?
C11 C10 C20 120.90(12) . . ?
C11 C10 C20 120.91(12) 10 . ?
C10 C11 C12 122.06(18) . . ?
C10 C11 H11 119.0 . . ?
C12 C11 H11 119.0 . . ?
C11 C12 C13 123.58(16) . . ?
C11 C12 C9 119.90(17) . . ?
C13 C12 C9 116.44(17) . . ?
C4 C13 C12 122.64(16) . . ?
C4 C13 C14 105.32(16) . . ?
C12 C13 C14 131.27(16) . . ?
O1 C14 C13 101.47(14) . . ?
O1 C14 C15 100.03(14) . . ?
C13 C14 C15 107.46(14) . . ?
O1 C14 H14 115.3 . . ?
C13 C14 H14 115.3 . . ?
C15 C14 H14 115.3 . . ?
C16 C15 C2 104.99(15) . . ?
C16 C15 C14 115.67(15) . . ?
C2 C15 C14 101.65(14) . . ?
C16 C15 H15 111.3 . . ?
C2 C15 H15 111.3 . . ?
C14 C15 H15 111.3 . . ?
O3 C16 N1 124.65(17) . . ?
O3 C16 C15 127.50(17) . . ?
N1 C16 C15 107.85(15) . . ?
N1 C17 C18 110.44(15) . . ?
N1 C17 H17A 109.6 . . ?
C18 C17 H17A 109.6 . . ?
N1 C17 H17B 109.6 . . ?
C18 C17 H17B 109.6 . . ?
H17A C17 H17B 108.1 . . ?
C17 C18 C17 112.6(2) 10 . ?
C17 C18 H18A 109.1 10 . ?
C17 C18 H18A 109.1 . . ?
C17 C18 H18B 109.1 10 . ?
C17 C18 H18B 109.1 . . ?
H18A C18 H18B 107.8 . . ?
C21 C20 C22 108.88(19) . 10 ?
C21 C20 C22 108.88(19) . . ?
C22 C20 C22 107.8(3) 10 . ?
C21 C20 C10 107.8(3) . . ?
C22 C20 C10 111.71(17) 10 . ?
C22 C20 C10 111.71(17) . . ?
C20 C21 H21A 109.5 . . ?
C20 C21 H21B 109.5 . . ?
H21A C21 H21C 109.5 . . ?
C20 C22 H22A 109.5 . . ?
C20 C22 H22B 109.5 . . ?
H22A C22 H22B 109.5 . . ?
C20 C22 H22C 109.5 . . ?
H22A C22 H22C 109.5 . . ?
H22B C22 H22C 109.5 . . ?
C23 C19 C24 108.3(5) . . ?
C23 C19 C24 108.3(5) . 10 ?
C24 C19 C24 109.9(9) . 10 ?
C23 C19 C7 109.7(5) . . ?
C24 C19 C7 110.3(3) . . ?
C24 C19 C7 110.3(3) 10 . ?
C19 C23 H23A 109.5 . . ?
C19 C23 H23B 109.5 . . ?
H23A C23 H23B 109.5 . . ?
C19 C23 H23C 109.5 . . ?
H23A C23 H23C 109.5 . . ?
H23B C23 H23C 109.5 . . ?
C19 C24 H24A 109.5 . . ?
C19 C24 H24B 109.5 . . ?
H24A C24 H24B 109.5 . . ?
C19 C24 H24C 109.5 . . ?
H24A C24 H24C 109.5 . . ?
H24B C24 H24C 109.5 . . ?
H23D C23A H23E 109.5 . . ?
H23D C23A H23F 109.5 . . ?
H23E C23A H23F 109.5 . . ?
H24D C24A H24E 109.5 . . ?
H24D C24A H24F 109.5 . . ?
H24E C24A H24F 109.5 . . ?

loop_
_geom_bond_atom_site_label_1
_geom_bond_atom_site_label_2
_geom_bond_distance
_geom_bond_site_symmetry_2
_geom_bond_publ_flag
O1 C14 1.443(2) . ?
O1 C3 1.443(2) . ?
O2 C1 1.206(2) . ?
O3 C16 1.207(2) . ?
N1 C16 1.387(2) . ?
N1 C1 1.396(2) . ?
N1 C17 1.462(2) . ?
C1 C2 1.501(3) . ?
C2 C15 1.529(3) . ?
C2 C3 1.575(3) . ?
C2 H2 1.0000 . ?
C3 C4 1.512(3) . ?
C3 H3 1.0000 . ?
C4 C13 1.362(3) . ?
C4 C5 1.425(3) . ?
C5 C6 1.398(3) . ?
C5 C8 1.425(2) . ?
C6 C7 1.391(2) . ?
C6 H6 0.9500 . ?
C7 C6 1.391(2) 10 ?
C7 C19 1.532(4) . ?
C8 C5 1.425(2) 10 ?
C8 C9 1.430(3) . ?
C9 C12 1.427(2) . ?
C9 C12 1.427(2) 10 ?
C10 C11 1.395(2) . ?
C10 C11 1.395(2) 10 ?
C10 C20 1.532(4) . ?
C11 C12 1.398(3) . ?
C11 H11 0.9500 . ?
C12 C13 1.426(3) . ?
C13 C14 1.516(2) . ?
C14 C15 1.564(3) . ?
C14 H14 1.0000 . ?
C15 C16 1.518(2) . ?
C15 H15 1.0000 . ?
C17 C18 1.522(2) . ?
C17 H17A 0.9900 . ?
C17 H17B 0.9900 . ?
C18 C17 1.522(2) 10 ?
C18 H18A 0.9900 . ?
C18 H18B 0.9900 . ?
C20 C21 1.521(5) . ?
C20 C22 1.531(3) 10 ?
C20 C22 1.531(3) . ?
C21 H21A 0.9800 . ?
C21 H21B 0.9800 . ?
C21 H21C 0.9800 . ?
C22 H22A 0.9800 . ?
C22 H22B 0.9800 . ?
C22 H22C 0.9800 . ?
C19 C23 1.423(10) . ?
C19 C24 1.525(6) . ?
C19 C24 1.525(6) 10 ?
C23 H23A 0.9800 . ?
C23 H23B 0.9800 . ?
C23 H23C 0.9800 . ?
C24 H24A 0.9800 . ?
C24 H24B 0.9800 . ?
C24 H24C 0.9800 . ?
C23A H23D 0.9800 . ?
C23A H23E 0.9800 . ?
C23A H23F 0.9800 . ?
C24A H24D 0.9800 . ?
C24A H24E 0.9800 . ?
C24A H24F 0.9800 . ?

loop_
_geom_torsion_atom_site_label_1
_geom_torsion_atom_site_label_2
_geom_torsion_atom_site_label_3
_geom_torsion_atom_site_label_4
_geom_torsion
_geom_torsion_site_symmetry_1
_geom_torsion_site_symmetry_2
_geom_torsion_site_symmetry_3
_geom_torsion_site_symmetry_4
_geom_torsion_publ_flag
C16 N1 C1 O2 177.72(17) . . . . ?
C17 N1 C1 O2 -5.3(3) . . . . ?
C16 N1 C1 C2 -2.1(2) . . . . ?
C17 N1 C1 C2 174.87(15) . . . . ?
O2 C1 C2 C15 -179.40(18) . . . . ?
N1 C1 C2 C15 0.42(19) . . . . ?
O2 C1 C2 C3 69.5(3) . . . . ?
N1 C1 C2 C3 -110.70(17) . . . . ?
C14 O1 C3 C4 50.79(16) . . . . ?
C14 O1 C3 C2 -59.26(15) . . . . ?
C1 C2 C3 O1 148.66(15) . . . . ?
C15 C2 C3 O1 35.16(16) . . . . ?
C1 C2 C3 C4 43.3(2) . . . . ?
C15 C2 C3 C4 -70.23(18) . . . . ?
O1 C3 C4 C13 -32.57(18) . . . . ?
C2 C3 C4 C13 71.62(18) . . . . ?
O1 C3 C4 C5 156.66(18) . . . . ?
C2 C3 C4 C5 -99.1(2) . . . . ?
C13 C4 C5 C6 178.78(17) . . . . ?
C3 C4 C5 C6 -11.8(3) . . . . ?
C13 C4 C5 C8 -2.2(3) . . . . ?
C3 C4 C5 C8 167.27(19) . . . . ?
C8 C5 C6 C7 -0.4(3) . . . . ?
C4 C5 C6 C7 178.7(2) . . . . ?
C5 C6 C7 C6 -2.8(4) . . . 10 ?
C5 C6 C7 C19 176.9(2) . . . . ?
C6 C5 C8 C5 3.5(3) . . . 10 ?
C4 C5 C8 C5 -175.63(13) . . . 10 ?
C6 C5 C8 C9 -179.42(19) . . . . ?
C4 C5 C8 C9 1.5(3) . . . . ?
C5 C8 C9 C12 -0.2(3) . . . . ?
C5 C8 C9 C12 176.89(19) 10 . . . ?
C5 C8 C9 C12 -176.88(19) . . . 10 ?
C5 C8 C9 C12 0.2(3) 10 . . 10 ?
C11 C10 C11 C12 0.2(4) 10 . . . ?
C20 C10 C11 C12 176.4(2) . . . . ?
C10 C11 C12 C13 -176.4(2) . . . . ?
C10 C11 C12 C9 0.3(3) . . . . ?
C12 C9 C12 C11 -0.7(3) 10 . . . ?
C8 C9 C12 C11 -177.51(19) . . . . ?
C12 C9 C12 C13 176.21(14) 10 . . . ?
C8 C9 C12 C13 -0.6(3) . . . . ?
C5 C4 C13 C12 1.5(3) . . . . ?
C3 C4 C13 C12 -170.37(16) . . . . ?
C5 C4 C13 C14 172.45(16) . . . . ?
C3 C4 C13 C14 0.61(18) . . . . ?
C11 C12 C13 C4 176.75(17) . . . . ?
C9 C12 C13 C4 0.0(3) . . . . ?
C11 C12 C13 C14 8.4(3) . . . . ?
C9 C12 C13 C14 -168.42(19) . . . . ?
C3 O1 C14 C13 -50.33(16) . . . . ?
C3 O1 C14 C15 59.95(15) . . . . ?
C4 C13 C14 O1 31.54(18) . . . . ?
C12 C13 C14 O1 -158.58(18) . . . . ?
C4 C13 C14 C15 -72.94(17) . . . . ?
C12 C13 C14 C15 96.9(2) . . . . ?
C1 C2 C15 C16 1.18(18) . . . . ?
C3 C2 C15 C16 121.49(15) . . . . ?
C1 C2 C15 C14 -119.69(15) . . . . ?
C3 C2 C15 C14 0.62(17) . . . . ?
O1 C14 C15 C16 -149.37(15) . . . . ?
C13 C14 C15 C16 -43.9(2) . . . . ?
O1 C14 C15 C2 -36.28(16) . . . . ?
C13 C14 C15 C2 69.23(17) . . . . ?
C1 N1 C16 O3 -177.69(17) . . . . ?
C17 N1 C16 O3 5.4(3) . . . . ?
C1 N1 C16 C15 2.9(2) . . . . ?
C17 N1 C16 C15 -174.04(15) . . . . ?
C2 C15 C16 O3 178.19(18) . . . . ?
C14 C15 C16 O3 -70.7(2) . . . . ?
C2 C15 C16 N1 -2.42(19) . . . . ?
C14 C15 C16 N1 108.72(17) . . . . ?
C16 N1 C17 C18 83.0(2) . . . . ?
C1 N1 C17 C18 -93.7(2) . . . . ?
N1 C17 C18 C17 174.00(14) . . . 10 ?
C11 C10 C20 C21 -88.0(2) . . . . ?
C11 C10 C20 C21 88.0(2) 10 . . . ?
C11 C10 C20 C22 31.5(4) . . . 10 ?
C11 C10 C20 C22 -152.4(2) 10 . . 10 ?
C11 C10 C20 C22 152.4(2) . . . . ?
C11 C10 C20 C22 -31.5(4) 10 . . . ?
C6 C7 C19 C23 89.8(2) 10 . . . ?
C6 C7 C19 C23 -89.8(2) . . . . ?
C6 C7 C19 C24 -151.0(6) 10 . . . ?
C6 C7 C19 C24 29.4(6) . . . . ?
C6 C7 C19 C24 -29.4(6) 10 . . 10 ?
C6 C7 C19 C24 151.0(6) . . . 10 ?

loop_
_platon_squeeze_void_nr
_platon_squeeze_void_average_x
_platon_squeeze_void_average_y
_platon_squeeze_void_average_z
_platon_squeeze_void_volume
_platon_squeeze_void_count_electrons
_platon_squeeze_void_content
1 0.000 0.000 0.000 621 113 ' '
2 0.500 0.500 0.499 621 113 ' '
